data_7023440
loop_
_publ_author_name
'Kundu, Suman'
'Maity, Suvendu'
'Saha Sardar, Pinki'
'Ghosh, Sanjib'
'Ghosh, Prasanta'

_publ_section_title
;
 Mono- and di-nuclear photoluminescent complexes of zinc(II), cadmium(II)
 and mercury(II) of a chiral diimine ligand.
;
_journal_issue 36
_journal_name_full 'Dalton transactions (Cambridge, England : 2003)'
_journal_page_first 13026
_journal_page_last 13035
_journal_paper_doi 10.1039/c3dt51348c
_journal_volume 42
_journal_year 2013
_chemical_formula_sum 'C50 H40 Cl4 Hg2 N8 O2'
_chemical_formula_weight 1327.88
_chemical_name_systematic
;
?
;
_space_group_IT_number 15
_symmetry_cell_setting monoclinic
_symmetry_space_group_name_Hall '-C 2yc'
_symmetry_space_group_name_H-M 'C 1 2/c 1'
_atom_sites_solution_hydrogens geom
_atom_sites_solution_primary direct
_atom_sites_solution_secondary difmap
_audit_creation_method SHELXL-97
_cell_angle_alpha 90.00
_cell_angle_beta 127.402(4)
_cell_angle_gamma 90.00
_cell_formula_units_Z 4
_cell_length_a 30.948(4)
_cell_length_b 9.0839(11)
_cell_length_c 20.878(3)
_cell_measurement_reflns_used 39853
_cell_measurement_temperature 100(2)
_cell_measurement_theta_max 35.9998
_cell_measurement_theta_min 2.6256
_cell_volume 4662.6(11)
_computing_cell_refinement 'DENZO (Bruker AXS, 2006)'
_computing_data_collection 'DATCOL (Bruker AXS, 2006)'
_computing_data_reduction 'DENZO (Bruker AXS, 2006)'
_computing_structure_refinement 'SHELXL-97 (Sheldrick, 1997)'
_computing_structure_solution 'SHELXS-97 (Sheldrick, 1990)'
_diffrn_ambient_temperature 100(2)
_diffrn_detector_area_resol_mean 18.02
_diffrn_measured_fraction_theta_full 0.983
_diffrn_measured_fraction_theta_max 0.983
_diffrn_measurement_device_type 'Bruker AXS Enraf-Nonius KappaCCD'
_diffrn_measurement_method 'CCD \f- and \w-scans'
_diffrn_radiation_monochromator graphite
_diffrn_radiation_source 'fine-focus sealed tube'
_diffrn_radiation_type MoK\a
_diffrn_radiation_wavelength 0.71073
_diffrn_reflns_av_R_equivalents 0.0436
_diffrn_reflns_av_sigmaI/netI 0.0493
_diffrn_reflns_limit_h_max 30
_diffrn_reflns_limit_h_min -41
_diffrn_reflns_limit_k_max 12
_diffrn_reflns_limit_k_min -12
_diffrn_reflns_limit_l_max 27
_diffrn_reflns_limit_l_min -15
_diffrn_reflns_number 14679
_diffrn_reflns_theta_full 28.36
_diffrn_reflns_theta_max 28.36
_diffrn_reflns_theta_min 2.39
_exptl_absorpt_coefficient_mu 6.857
_exptl_absorpt_correction_T_max 0.22105
_exptl_absorpt_correction_T_min 0.15521
_exptl_absorpt_correction_type gaussian
_exptl_absorpt_process_details 'SADABS (Bruker AXS, 2008)'
_exptl_crystal_colour orange
_exptl_crystal_density_diffrn 1.892
_exptl_crystal_density_method 'not measured'
_exptl_crystal_description prism
_exptl_crystal_F_000 2560
_exptl_crystal_size_max 0.37
_exptl_crystal_size_mid 0.24
_exptl_crystal_size_min 0.22
_refine_diff_density_max 3.882
_refine_diff_density_min -4.016
_refine_diff_density_rms 0.556
_refine_ls_extinction_method none
_refine_ls_goodness_of_fit_ref 1.192
_refine_ls_hydrogen_treatment riding
_refine_ls_matrix_type full
_refine_ls_number_parameters 288
_refine_ls_number_reflns 5732
_refine_ls_number_restraints 0
_refine_ls_restrained_S_all 1.192
_refine_ls_R_factor_all 0.0836
_refine_ls_R_factor_gt 0.0540
_refine_ls_shift/su_max 0.000
_refine_ls_shift/su_mean 0.000
_refine_ls_structure_factor_coef Fsqd
_refine_ls_weighting_details 'calc w=1/[\s^2^(Fo^2^)+(0.1689P)^2^+60.8093P] where P=(Fo^2^+2Fc^2^)/3'
_refine_ls_weighting_scheme calc
_refine_ls_wR_factor_gt 0.1574
_refine_ls_wR_factor_ref 0.2627
_reflns_number_gt 4551
_reflns_number_total 5732
_reflns_threshold_expression >2sigma(I)
_cod_data_source_file c3dt51348c.txt
_cod_data_source_block 3
_cod_depositor_comments
;
The following automatic conversions were performed:

'_symmetry_cell_setting' value 'Monoclinic' changed to 'monoclinic'
according to /home/saulius/struct/CIF-dictionaries/cif_core.dic
dictionary named 'cif_core.dic' version 2.4.2 from 2011-04-26.

Automatic conversion script
Id: cif_fix_values 1891 2012-01-12 08:04:46Z andrius 
;
_cod_original_cell_volume 4662.8(11)
_cod_original_sg_symbol_H-M C2/c
_cod_database_code 7023440

loop_
_symmetry_equiv_pos_as_xyz
'x, y, z'
'-x, y, -z+1/2'
'x+1/2, y+1/2, z'
'-x+1/2, y+1/2, -z+1/2'
'-x, -y, -z'
'x, -y, z-1/2'
'-x+1/2, -y+1/2, -z'
'x+1/2, -y+1/2, z-1/2'

loop_
_atom_site_label
_atom_site_type_symbol
_atom_site_fract_x
_atom_site_fract_y
_atom_site_fract_z
_atom_site_U_iso_or_equiv
_atom_site_adp_type
_atom_site_occupancy
_atom_site_symmetry_multiplicity
_atom_site_calc_flag
_atom_site_refinement_flags
Hg1 Hg 0.063152(15) 0.30527(4) 0.36115(2) 0.0245(2) Uani 1 1 d .
Cl1 Cl -0.03114(11) 0.3757(3) 0.30157(16) 0.0282(5) Uani 1 1 d .
Cl2 Cl 0.14352(11) 0.4492(3) 0.43354(18) 0.0329(6) Uani 1 1 d .
N1 N 0.0704(3) 0.0588(9) 0.3405(5) 0.0216(16) Uiso 1 1 d .
N2 N 0.0819(3) 0.1503(9) 0.4725(5) 0.0226(17) Uani 1 1 d .
N3 N 0.1377(3) -0.0065(8) 0.6174(5) 0.0206(16) Uani 1 1 d .
N4 N 0.1951(5) -0.2850(11) 0.5836(7) 0.035(2) Uani 1 1 d .
O1 O 0.0913(3) -0.2109(8) 0.5312(5) 0.0260(16) Uani 1 1 d .
C1 C 0.0598(4) 0.0133(13) 0.2711(7) 0.028(2) Uani 1 1 d .
H1A H 0.0519 0.0854 0.2323 0.034 Uiso 1 1 calc R
C2 C 0.0600(5) -0.1317(13) 0.2535(7) 0.029(2) Uani 1 1 d .
H2A H 0.0521 -0.1586 0.2034 0.035 Uiso 1 1 calc R
C3 C 0.0719(4) -0.2415(10) 0.3102(7) 0.025(2) Uani 1 1 d .
H3A H 0.0720 -0.3431 0.2995 0.031 Uiso 1 1 calc R
C4 C 0.0835(4) -0.1926(8) 0.3833(6) 0.0125(16) Uiso 1 1 d .
H4B H 0.0917 -0.2620 0.4234 0.015 Uiso 1 1 calc R
C5 C 0.0830(4) -0.0382(13) 0.3973(6) 0.028(2) Uani 1 1 d .
C6 C 0.0949(4) 0.0169(12) 0.4734(6) 0.024(2) Uani 1 1 d .
C7 C 0.1235(4) -0.0854(11) 0.5459(6) 0.024(2) Uani 1 1 d .
C8 C 0.1769(4) -0.1393(10) 0.5637(5) 0.0184(18) Uani 1 1 d .
C9 C 0.2024(4) -0.0355(11) 0.5543(6) 0.0189(18) Uani 1 1 d .
H9A H 0.1872 0.0603 0.5371 0.023 Uiso 1 1 calc R
C10 C 0.2499(4) -0.0668(12) 0.5692(7) 0.027(2) Uani 1 1 d .
H10A H 0.2688 0.0093 0.5644 0.033 Uiso 1 1 calc R
C11 C 0.2727(4) -0.2085(12) 0.5917(7) 0.026(2) Uani 1 1 d .
H11A H 0.3065 -0.2293 0.6019 0.032 Uiso 1 1 calc R
C12 C 0.2441(5) -0.3171(12) 0.5985(7) 0.026(2) Uani 1 1 d .
H12A H 0.2584 -0.4141 0.6136 0.031 Uiso 1 1 calc R
C13 C 0.1222(4) 0.1376(11) 0.6156(6) 0.0201(18) Uani 1 1 d .
C14 C 0.0945(5) 0.2167(12) 0.5430(6) 0.026(2) Uani 1 1 d .
C15 C 0.0796(5) 0.3653(12) 0.5407(7) 0.027(2) Uani 1 1 d .
H15A H 0.0606 0.4186 0.4915 0.032 Uiso 1 1 calc R
C16 C 0.0925(5) 0.4317(12) 0.6083(7) 0.029(2) Uani 1 1 d .
H16A H 0.0829 0.5316 0.6070 0.035 Uiso 1 1 calc R
C17 C 0.1194(5) 0.3528(12) 0.6789(7) 0.027(2) Uani 1 1 d .
H17A H 0.1269 0.3990 0.7255 0.033 Uiso 1 1 calc R
C18 C 0.1361(5) 0.2083(11) 0.6849(7) 0.024(2) Uani 1 1 d .
H18A H 0.1567 0.1587 0.7353 0.029 Uiso 1 1 calc R
C19 C 0.1718(4) -0.0806(10) 0.6941(6) 0.0223(19) Uani 1 1 d .
C20 C 0.2282(4) -0.0634(12) 0.7430(6) 0.024(2) Uani 1 1 d .
H20A H 0.2441 -0.0032 0.7252 0.029 Uiso 1 1 calc R
C21 C 0.2611(4) -0.1324(12) 0.8168(7) 0.026(2) Uani 1 1 d .
H21A H 0.2994 -0.1190 0.8496 0.031 Uiso 1 1 calc R
C22 C 0.2382(5) -0.2219(13) 0.8432(7) 0.031(2) Uani 1 1 d .
H22A H 0.2606 -0.2707 0.8938 0.037 Uiso 1 1 calc R
C23 C 0.1823(5) -0.2385(14) 0.7945(8) 0.033(2) Uani 1 1 d .
H23A H 0.1665 -0.2967 0.8132 0.040 Uiso 1 1 calc R
C24 C 0.1482(5) -0.1720(12) 0.7182(7) 0.025(2) Uani 1 1 d .
H24A H 0.1101 -0.1891 0.6842 0.029 Uiso 1 1 calc R
C25 C 0.0380(5) -0.1749(14) 0.5080(7) 0.030(3) Uani 1 1 d .
H25A H 0.0179 -0.2659 0.4988 0.045 Uiso 1 1 calc R
H25B H 0.0181 -0.1165 0.4583 0.045 Uiso 1 1 calc R
H25C H 0.0418 -0.1181 0.5511 0.045 Uiso 1 1 calc R

loop_
_atom_site_aniso_label
_atom_site_aniso_U_11
_atom_site_aniso_U_22
_atom_site_aniso_U_33
_atom_site_aniso_U_23
_atom_site_aniso_U_13
_atom_site_aniso_U_12
Hg1 0.0231(3) 0.0244(3) 0.0238(3) 0.00145(13) 0.0131(2) -0.00249(12)
Cl1 0.0287(12) 0.0323(13) 0.0273(12) -0.0023(10) 0.0189(11) 0.0049(10)
Cl2 0.0258(13) 0.0353(14) 0.0352(14) -0.0006(11) 0.0173(12) -0.0060(10)
N2 0.022(4) 0.016(4) 0.028(4) -0.001(3) 0.014(4) 0.000(3)
N3 0.027(4) 0.016(4) 0.017(4) 0.000(3) 0.013(3) -0.002(3)
N4 0.034(6) 0.033(5) 0.039(6) -0.007(4) 0.022(5) 0.000(4)
O1 0.022(4) 0.027(4) 0.030(4) -0.002(3) 0.016(4) -0.002(3)
C1 0.020(5) 0.038(6) 0.032(6) 0.013(5) 0.019(5) 0.008(4)
C2 0.032(6) 0.033(6) 0.030(6) -0.003(5) 0.022(5) 0.004(4)
C3 0.032(5) 0.006(4) 0.044(6) 0.004(4) 0.026(5) 0.006(4)
C5 0.013(4) 0.041(6) 0.025(5) -0.002(4) 0.008(4) 0.012(4)
C6 0.014(4) 0.039(6) 0.024(5) -0.007(4) 0.013(4) -0.006(4)
C7 0.025(5) 0.016(4) 0.027(5) 0.000(4) 0.014(4) -0.001(4)
C8 0.026(5) 0.016(4) 0.008(4) -0.002(3) 0.008(4) 0.000(3)
C9 0.017(4) 0.020(4) 0.025(5) -0.004(4) 0.016(4) -0.003(3)
C10 0.031(5) 0.024(5) 0.027(5) -0.005(4) 0.017(5) -0.004(4)
C11 0.011(4) 0.042(6) 0.024(5) -0.002(4) 0.010(4) -0.001(4)
C12 0.027(6) 0.028(5) 0.013(5) 0.001(4) 0.007(4) 0.004(4)
C13 0.023(5) 0.025(5) 0.022(5) 0.005(4) 0.018(4) 0.003(4)
C14 0.023(5) 0.028(5) 0.013(5) 0.006(4) 0.004(4) 0.006(4)
C15 0.040(6) 0.032(5) 0.029(5) 0.000(4) 0.031(5) -0.007(4)
C16 0.036(6) 0.026(5) 0.034(6) 0.013(4) 0.026(5) 0.009(4)
C17 0.037(6) 0.023(5) 0.033(6) -0.004(4) 0.027(5) 0.001(4)
C18 0.024(5) 0.024(5) 0.025(6) 0.000(4) 0.015(5) -0.001(4)
C19 0.027(5) 0.015(4) 0.026(5) 0.001(4) 0.016(4) 0.004(4)
C20 0.026(5) 0.030(5) 0.016(4) -0.001(4) 0.012(4) 0.004(4)
C21 0.022(5) 0.025(5) 0.031(5) -0.001(4) 0.016(4) 0.001(4)
C22 0.036(6) 0.030(5) 0.019(5) -0.004(4) 0.013(5) 0.000(5)
C23 0.040(6) 0.029(5) 0.035(6) 0.007(5) 0.025(6) 0.001(5)
C24 0.030(6) 0.029(5) 0.027(5) 0.003(4) 0.023(5) 0.003(4)
C25 0.026(6) 0.046(6) 0.027(6) 0.017(5) 0.021(5) 0.008(4)

loop_
_atom_type_symbol
_atom_type_description
_atom_type_scat_dispersion_real
_atom_type_scat_dispersion_imag
_atom_type_scat_source
C C 0.0033 0.0016 'International Tables Vol C Tables 4.2.6.8 and 6.1.1.4'
H H 0.0000 0.0000 'International Tables Vol C Tables 4.2.6.8 and 6.1.1.4'
N N 0.0061 0.0033 'International Tables Vol C Tables 4.2.6.8 and 6.1.1.4'
O O 0.0106 0.0060 'International Tables Vol C Tables 4.2.6.8 and 6.1.1.4'
Hg Hg -2.3894 9.2266 'International Tables Vol C Tables 4.2.6.8 and 6.1.1.4'
Cl Cl 0.1484 0.1585 'International Tables Vol C Tables 4.2.6.8 and 6.1.1.4'

loop_
_geom_angle_atom_site_label_1
_geom_angle_atom_site_label_2
_geom_angle_atom_site_label_3
_geom_angle
_geom_angle_site_symmetry_3
N1 Hg1 Cl2 118.0(2) .
N1 Hg1 Cl1 112.1(2) .
Cl2 Hg1 Cl1 129.92(9) .
N1 Hg1 N2 68.3(3) .
Cl2 Hg1 N2 99.2(2) .
Cl1 Hg1 N2 98.8(2) .
N1 Hg1 Cl1 89.9(2) 2
Cl2 Hg1 Cl1 95.87(9) 2
Cl1 Hg1 Cl1 84.07(9) 2
N2 Hg1 Cl1 157.5(2) 2
Hg1 Cl1 Hg1 89.51(8) 2
C5 N1 C1 120.3(9) .
C5 N1 Hg1 118.9(7) .
C1 N1 Hg1 120.7(7) .
C6 N2 C14 120.5(9) .
C6 N2 Hg1 116.6(7) .
C14 N2 Hg1 119.8(6) .
C13 N3 C19 118.6(8) .
C13 N3 C7 123.4(8) .
C19 N3 C7 117.9(8) .
C12 N4 C8 117.0(10) .
C7 O1 C25 113.5(8) .
N1 C1 C2 123.1(10) .
C1 C2 C3 119.7(11) .
C4 C3 C2 116.7(9) .
C3 C4 C5 120.0(9) .
N1 C5 C4 120.0(10) .
N1 C5 C6 118.6(10) .
C4 C5 C6 121.4(10) .
N2 C6 C5 115.8(10) .
N2 C6 C7 125.7(9) .
C5 C6 C7 118.4(9) .
O1 C7 N3 110.6(8) .
O1 C7 C6 111.6(8) .
N3 C7 C6 110.4(8) .
O1 C7 C8 107.9(8) .
N3 C7 C8 107.3(8) .
C6 C7 C8 108.9(8) .
C9 C8 N4 123.6(10) .
C9 C8 C7 112.9(8) .
N4 C8 C7 123.4(9) .
C8 C9 C10 119.1(10) .
C9 C10 C11 122.2(10) .
C12 C11 C10 117.5(10) .
N4 C12 C11 120.6(10) .
N3 C13 C18 121.6(9) .
N3 C13 C14 119.1(9) .
C18 C13 C14 119.2(10) .
C13 C14 N2 120.6(9) .
C13 C14 C15 119.8(10) .
N2 C14 C15 119.7(9) .
C16 C15 C14 120.4(10) .
C15 C16 C17 119.2(10) .
C16 C17 C18 122.7(11) .
C17 C18 C13 118.6(10) .
C24 C19 C20 120.0(10) .
C24 C19 N3 119.5(9) .
C20 C19 N3 120.5(9) .
C21 C20 C19 121.0(10) .
C20 C21 C22 120.0(10) .
C23 C22 C21 118.8(11) .
C22 C23 C24 122.0(11) .
C19 C24 C23 118.1(11) .

loop_
_geom_bond_atom_site_label_1
_geom_bond_atom_site_label_2
_geom_bond_distance
_geom_bond_site_symmetry_2
Hg1 N1 2.317(8) .
Hg1 Cl2 2.369(3) .
Hg1 Cl1 2.462(3) .
Hg1 N2 2.467(9) .
Hg1 Cl1 2.974(3) 2
Cl1 Hg1 2.974(3) 2
N1 C5 1.330(14) .
N1 C1 1.343(14) .
N2 C6 1.274(14) .
N2 C14 1.409(14) .
N3 C13 1.386(12) .
N3 C19 1.442(13) .
N3 C7 1.462(13) .
N4 C12 1.382(17) .
N4 C8 1.399(14) .
O1 C7 1.418(12) .
O1 C25 1.447(13) .
C1 C2 1.368(16) .
C2 C3 1.414(16) .
C3 C4 1.411(15) .
C4 C5 1.434(13) .
C5 C6 1.484(14) .
C6 C7 1.521(15) .
C7 C8 1.539(14) .
C8 C9 1.319(13) .
C9 C10 1.333(14) .
C10 C11 1.406(15) .
C11 C12 1.390(16) .
C13 C18 1.390(15) .
C13 C14 1.404(13) .
C14 C15 1.417(16) .
C15 C16 1.354(15) .
C16 C17 1.373(15) .
C17 C18 1.389(14) .
C19 C24 1.387(14) .
C19 C20 1.396(14) .
C20 C21 1.377(15) .
C21 C22 1.394(17) .
C22 C23 1.382(18) .
C23 C24 1.405(16) .
